data_7054603
loop_
_publ_author_name
'Yu, Baoyi'
'Xie, Yu'
'Hamad, Fatma B.'
'Leus, Karen'
'Lyapkov, Alex A.'
'Van Hecke, Kristof'
'Verpoort, Francis'

_publ_section_title
;
 Synthesis and characterization of non-chelating ruthenium--indenylidene
 olefin metathesis catalysts derived from substituted
 1,1-diphenyl-2-propyn-1-ols
;
_journal_issue 3
_journal_name_full 'New J. Chem.'
_journal_page_first 1858
_journal_paper_doi 10.1039/C4NJ02034K
_journal_volume 39
_journal_year 2015
_chemical_formula_moiety 'C51 H75 Cl2 F P2 Ru'
_chemical_formula_sum 'C51 H75 Cl2 F P2 Ru'
_chemical_formula_weight 941.02
_chemical_name_systematic
;
 ?
;
_space_group_crystal_system trigonal
_space_group_IT_number 148
_space_group_name_Hall '-R 3'
_space_group_name_H-M_alt 'R -3'
_symmetry_space_group_name_Hall '-R 3'
_symmetry_space_group_name_H-M 'R -3 :H'
_atom_sites_solution_hydrogens geom
_audit_creation_date 2014-05-15
_audit_creation_method
;
Olex2 1.2
(compiled 2014.03.20 svn.r2918 for OlexSys, GUI svn.r4816)
;
_audit_update_record
;
2014-05-27 deposited with the CCDC.
2014-12-17 downloaded from the CCDC.
;
_cell_angle_alpha 90
_cell_angle_beta 90
_cell_angle_gamma 120
_cell_formula_units_Z 18
_cell_length_a 45.479(3)
_cell_length_b 45.479(3)
_cell_length_c 14.1790(5)
_cell_measurement_reflns_used 1752
_cell_measurement_temperature 100.0(1)
_cell_measurement_theta_max 65.0360
_cell_measurement_theta_min 3.8210
_cell_volume 25398(3)
_computing_cell_refinement
;
CrysAlisPro, Agilent Technologies,
Version 1.171.37.31 (release 14-01-2014 CrysAlis171 .NET)
(compiled Jan 14 2014,18:38:05)
;
_computing_data_collection
;
CrysAlisPro, Agilent Technologies,
Version 1.171.37.31 (release 14-01-2014 CrysAlis171 .NET)
(compiled Jan 14 2014,18:38:05)
;
_computing_data_reduction
;
CrysAlisPro, Agilent Technologies,
Version 1.171.37.31 (release 14-01-2014 CrysAlis171 .NET)
(compiled Jan 14 2014,18:38:05)
;
_computing_molecular_graphics 'Olex2 (Dolomanov et al., 2009)'
_computing_publication_material 'Olex2 (Dolomanov et al., 2009)'
_computing_structure_refinement 'ShelXL (Sheldrick, 2008)'
_diffrn_ambient_environment N~2~
_diffrn_ambient_temperature 100.0(1)
_diffrn_detector 'CCD plate'
_diffrn_detector_area_resol_mean 10.4839
_diffrn_detector_type Atlas
_diffrn_measured_fraction_theta_full 0.989
_diffrn_measured_fraction_theta_max 0.989
_diffrn_measurement_device 'four-circle diffractometer'
_diffrn_measurement_device_type 'SuperNova, Dual, Cu at zero, Atlas'
_diffrn_measurement_method '\w scans'
_diffrn_orient_matrix_UB_11 0.0347507000
_diffrn_orient_matrix_UB_12 0.0025323000
_diffrn_orient_matrix_UB_13 0.0148957000
_diffrn_orient_matrix_UB_21 -0.0036086000
_diffrn_orient_matrix_UB_22 0.0023456000
_diffrn_orient_matrix_UB_23 0.1074068000
_diffrn_orient_matrix_UB_31 -0.0175829000
_diffrn_orient_matrix_UB_32 -0.0389510000
_diffrn_orient_matrix_UB_33 0.0075415000
_diffrn_radiation_monochromator mirror
_diffrn_radiation_probe x-ray
_diffrn_radiation_type CuK\a
_diffrn_radiation_wavelength 1.54184
_diffrn_reflns_av_R_equivalents 0.1960
_diffrn_reflns_av_unetI/netI 0.1804
_diffrn_reflns_Laue_measured_fraction_full 0.966
_diffrn_reflns_Laue_measured_fraction_max 0.989
_diffrn_reflns_limit_h_max 54
_diffrn_reflns_limit_h_min -52
_diffrn_reflns_limit_k_max 35
_diffrn_reflns_limit_k_min -54
_diffrn_reflns_limit_l_max 16
_diffrn_reflns_limit_l_min -16
_diffrn_reflns_number 33760
_diffrn_reflns_point_group_measured_fraction_full 0.966
_diffrn_reflns_point_group_measured_fraction_max 0.989
_diffrn_reflns_theta_full 67.684
_diffrn_reflns_theta_max 66.596
_diffrn_reflns_theta_min 4.306
_diffrn_source 'sealed X-ray tube'
_diffrn_source_type 'SuperNova (Cu) X-ray Source'
_exptl_absorpt_coefficient_mu 3.889
_exptl_absorpt_correction_T_max 0.996
_exptl_absorpt_correction_T_min 0.934
_exptl_absorpt_correction_type gaussian
_exptl_absorpt_process_details
;
CrysAlisPro, Agilent Technologies,
Version 1.171.37.31 (release 14-01-2014 CrysAlis171 .NET)
(compiled Jan 14 2014,18:38:05)
Numerical absorption correction based on gaussian integration over
            a multifaceted crystal model
Empirical absorption correction using spherical harmonics,
 implemented in SCALE3 ABSPACK scaling algorithm.
;
_exptl_crystal_colour red
_exptl_crystal_colour_primary red
_exptl_crystal_density_diffrn 1.107
_exptl_crystal_description needle
_exptl_crystal_F_000 8964
_exptl_crystal_size_max 0.6996
_exptl_crystal_size_mid 0.0329
_exptl_crystal_size_min 0.0172
_refine_diff_density_max 0.842
_refine_diff_density_min -0.810
_refine_diff_density_rms 0.097
_refine_ls_extinction_method none
_refine_ls_goodness_of_fit_ref 0.962
_refine_ls_hydrogen_treatment constr
_refine_ls_matrix_type full
_refine_ls_number_parameters 514
_refine_ls_number_reflns 9865
_refine_ls_number_restraints 295
_refine_ls_restrained_S_all 0.986
_refine_ls_R_factor_all 0.1537
_refine_ls_R_factor_gt 0.0916
_refine_ls_shift/su_max 0.001
_refine_ls_shift/su_mean 0.000
_refine_ls_structure_factor_coef Fsqd
_refine_ls_weighting_details 'w=1/[\s^2^(Fo^2^)+100.0000P] where P=(Fo^2^+2Fc^2^)/3'
_refine_ls_weighting_scheme calc
_refine_ls_wR_factor_gt 0.1781
_refine_ls_wR_factor_ref 0.2086
_reflns_Friedel_coverage 0.000
_reflns_number_gt 4273
_reflns_number_total 9865
_reflns_threshold_expression 'I > 2\s(I)'
_cod_data_source_file c4nj02034k2.cif
_cod_data_source_block fv086
_cod_depositor_comments 'Adding full bibliography for 7054596--7054603.cif.'
_cod_original_cell_volume 25398(4)
_cod_database_code 7054603
_shelxl_version_number 2013-4
_chemical_oxdiff_formula 'C51 H75 Cl2 F P2 Ru'
_shelx_space_group_comment
;
The symmetry employed for this shelxl refinement is uniquely defined
by the following loop, which should always be used as a source of
symmetry information in preference to the above space-group names.
They are only intended as comments.
;
_reflns_odcompleteness_completeness 99.30
_reflns_odcompleteness_iscentric 1
_reflns_odcompleteness_theta 66.97
_olex2_refinement_description
;
1. Fixed Uiso
 At 1.2 times of:
  All C(H) groups, All C(H,H) groups
2. Restrained distances
 C2-C3
 1.42 with sigma of 0.01
 C3-C4
 1.42 with sigma of 0.01
 C4-C9
 1.44 with sigma of 0.01
 C9-C1
 1.43 with sigma of 0.01
 C1-C2
 1.44 with sigma of 0.01
 C4-C5
 1.42 with sigma of 0.01
 C5-C6
 1.36 with sigma of 0.01
 C6-C7
 1.41 with sigma of 0.01
 C7-C8
 1.37 with sigma of 0.01
 C8-C9
 1.42 with sigma of 0.01
 C10-C11 = C11-C12 = C12-C13 = C10-C15
 1.39 with sigma of 0.01
 C3-C10
 1.48 with sigma of 0.01
 C13-F1
 1.36 with sigma of 0.01
 C2-C4
 2.3 with sigma of 0.02
 C3-C9
 2.32 with sigma of 0.02
 C4-C1
 2.32 with sigma of 0.02
 C9-C2
 2.31 with sigma of 0.02
 C1-C3
 2.31 with sigma of 0.02
 C4-C6
 2.39 with sigma of 0.02
 C5-C7
 2.42 with sigma of 0.02
 C6-C8
 2.42 with sigma of 0.02
 C7-C9
 2.39 with sigma of 0.02
 C8-C4
 2.47 with sigma of 0.02
 C9-C5
 2.47 with sigma of 0.02
 C10-C12 = C11-C13 = C12-C14 = C13-C15 = C14-C10 = C15-C11
 2.43 with sigma of 0.02
 C2-C10
 2.5 with sigma of 0.02
 C4-C10
 2.5 with sigma of 0.02
 C12-F1 = C14-F1
 2.34 with sigma of 0.02
3. Restrained planarity
 C1, C2, C3, C4, C5, C6, C7, C8, C9, C10
 with sigma of 0.01
 C10, C11, C12, C13, C14, C15, F1
 with sigma of 0.01
4. Rigid bond restraints
 C1, C2, C3, C4, C5, C6, C7, C8, C9, C10, C11, C12, C13, C14, C15, F1
 with sigma for 1-2 distances of 0.0025 and sigma for 1-3 distances of 0.0025
5. Uiso/Uaniso restraints and constraints
C1 \\sim C2 \\sim C3 \\sim C4 \\sim C5 \\sim C6 \\sim C7 \\sim C8 \\sim C9
\\sim C10 \\sim C11 \\sim C12 \\sim C13 \\sim C14 \\sim C15 \\sim F1: within
1.7A with sigma of 0.01 and sigma for terminal atoms of 0.02
Uanis(C1) \\sim Ueq, Uanis(C2) \\sim Ueq, Uanis(C3) \\sim Ueq, Uanis(C4) \\sim
Ueq, Uanis(C5) \\sim Ueq, Uanis(C6) \\sim Ueq, Uanis(C7) \\sim Ueq, Uanis(C8)
\\sim Ueq, Uanis(C9) \\sim Ueq, Uanis(C10) \\sim Ueq, Uanis(C11) \\sim Ueq,
Uanis(C12) \\sim Ueq, Uanis(C13) \\sim Ueq, Uanis(C14) \\sim Ueq, Uanis(C15)
\\sim Ueq, Uanis(F1) \\sim Ueq: with sigma of 0.05 and sigma for terminal atoms
of 0.1
6.a Ternary CH refined with riding coordinates:
 C16(H16), C22(H22), C28(H28), C34(H34), C40(H40), C46(H46)
6.b Secondary CH2 refined with riding coordinates:
 C17(H17A,H17B), C18(H18A,H18B), C19(H19A,H19B), C20(H20A,H20B), C21(H21A,
 H21B), C23(H23A,H23B), C24(H24A,H24B), C25(H25A,H25B), C26(H26A,H26B),
 C27(H27A,H27B), C29(H29A,H29B), C30(H30A,H30B), C31(H31A,H31B), C32(H32A,H32B),
  C33(H33A,H33B), C35(H35A,H35B), C36(H36A,H36B), C37(H37A,H37B), C38(H38A,
 H38B), C39(H39A,H39B), C41(H41A,H41B), C42(H42A,H42B), C43(H43A,H43B),
 C44(H44A,H44B), C45(H45A,H45B), C47(H47A,H47B), C48(H48A,H48B), C49(H49A,H49B),
  C50(H50A,H50B), C51(H51A,H51B)
6.c Aromatic/amide H refined with riding coordinates:
 C2(H2), C5(H5), C6(H6), C7(H7), C8(H8), C11(H11), C12(H12), C14(H14), C15(H15)
;
_olex2_exptl_crystal_mounting_method 'mounted on a nylon loop'

loop_
_space_group_symop_operation_xyz
'x, y, z'
'-y, x-y, z'
'-x+y, -x, z'
'x+2/3, y+1/3, z+1/3'
'-y+2/3, x-y+1/3, z+1/3'
'-x+y+2/3, -x+1/3, z+1/3'
'x+1/3, y+2/3, z+2/3'
'-y+1/3, x-y+2/3, z+2/3'
'-x+y+1/3, -x+2/3, z+2/3'
'-x, -y, -z'
'y, -x+y, -z'
'x-y, x, -z'
'-x+2/3, -y+1/3, -z+1/3'
'y+2/3, -x+y+1/3, -z+1/3'
'x-y+2/3, x+1/3, -z+1/3'
'-x+1/3, -y+2/3, -z+2/3'
'y+1/3, -x+y+2/3, -z+2/3'
'x-y+1/3, x+2/3, -z+2/3'

loop_
_atom_site_label
_atom_site_type_symbol
_atom_site_fract_x
_atom_site_fract_y
_atom_site_fract_z
_atom_site_U_iso_or_equiv
_atom_site_adp_type
_atom_site_occupancy
_atom_site_site_symmetry_order
_atom_site_calc_flag
_atom_site_refinement_flags_posn
_atom_site_refinement_flags_adp
C1 C 0.66846(19) 0.1337(2) 0.6874(6) 0.091(2) Uani 1 1 d D U
C2 C 0.67497(17) 0.1685(2) 0.6707(6) 0.110(3) Uani 1 1 d D U
H2 H 0.6706 0.1765 0.6135 0.132 Uiso 1 1 calc R .
C3 C 0.68857(16) 0.1877(2) 0.7525(7) 0.135(3) Uani 1 1 d D U
C4 C 0.69112(17) 0.1675(2) 0.8210(6) 0.126(3) Uani 1 1 d D U
C5 C 0.7033(2) 0.1750(3) 0.9138(7) 0.144(3) Uani 1 1 d D U
H5 H 0.7117 0.1973 0.9382 0.173 Uiso 1 1 calc R .
C6 C 0.7032(2) 0.1502(3) 0.9696(8) 0.145(4) Uani 1 1 d D U
H6 H 0.7111 0.1553 1.0329 0.175 Uiso 1 1 calc R .
C7 C 0.6919(2) 0.1179(3) 0.9351(7) 0.137(4) Uani 1 1 d D U
H7 H 0.6921 0.1010 0.9742 0.165 Uiso 1 1 calc R .
C8 C 0.6802(2) 0.1102(3) 0.8436(7) 0.126(3) Uani 1 1 d D U
H8 H 0.6726 0.0879 0.8207 0.151 Uiso 1 1 calc R .
C9 C 0.67890(17) 0.1337(2) 0.7831(6) 0.111(2) Uani 1 1 d D U
C10 C 0.6976(3) 0.2236(2) 0.7557(9) 0.186(4) Uani 1 1 d D U
C11 C 0.6829(3) 0.2383(3) 0.7017(10) 0.223(4) Uani 1 1 d D U
H11 H 0.6624 0.2238 0.6690 0.268 Uiso 1 1 calc R .
C12 C 0.6970(4) 0.2738(3) 0.6932(10) 0.259(5) Uani 1 1 d D U
H12 H 0.6864 0.2832 0.6558 0.311 Uiso 1 1 calc R .
C13 C 0.7270(4) 0.2946(3) 0.7415(10) 0.282(5) Uani 1 1 d D U
C14 C 0.7430(4) 0.2829(4) 0.7949(11) 0.270(5) Uani 1 1 d D U
H14 H 0.7635 0.2981 0.8266 0.324 Uiso 1 1 calc R .
C15 C 0.7274(3) 0.2440(4) 0.8037(10) 0.229(5) Uani 1 1 d D U
H15 H 0.7379 0.2345 0.8411 0.275 Uiso 1 1 calc R .
C16 C 0.5837(3) 0.1177(3) 0.5451(7) 0.078(3) Uani 1 1 d . .
H16 H 0.6005 0.1283 0.4927 0.093 Uiso 1 1 calc R .
C17 C 0.5498(3) 0.1066(3) 0.5025(9) 0.100(4) Uani 1 1 d . .
H17A H 0.5324 0.0984 0.5531 0.120 Uiso 1 1 calc R .
H17B H 0.5439 0.0874 0.4591 0.120 Uiso 1 1 calc R .
C18 C 0.5489(3) 0.1354(3) 0.4480(9) 0.100(4) Uani 1 1 d . .
H18A H 0.5656 0.1430 0.3958 0.120 Uiso 1 1 calc R .
H18B H 0.5260 0.1267 0.4201 0.120 Uiso 1 1 calc R .
C19 C 0.5568(3) 0.1645(3) 0.5105(9) 0.109(4) Uani 1 1 d . .
H19A H 0.5398 0.1573 0.5617 0.130 Uiso 1 1 calc R .
H19B H 0.5563 0.1829 0.4741 0.130 Uiso 1 1 calc R .
C20 C 0.5934(4) 0.1778(4) 0.5536(12) 0.146(6) Uani 1 1 d . .
H20A H 0.5999 0.1977 0.5948 0.175 Uiso 1 1 calc R .
H20B H 0.6105 0.1845 0.5027 0.175 Uiso 1 1 calc R .
C21 C 0.5915(3) 0.1463(3) 0.6147(9) 0.095(4) Uani 1 1 d . .
H21A H 0.6133 0.1535 0.6470 0.113 Uiso 1 1 calc R .
H21B H 0.5733 0.1386 0.6629 0.113 Uiso 1 1 calc R .
C22 C 0.5726(2) 0.0718(3) 0.7155(7) 0.074(3) Uani 1 1 d . .
H22 H 0.5753 0.0520 0.7331 0.089 Uiso 1 1 calc R .
C23 C 0.5338(3) 0.0585(3) 0.7167(7) 0.093(3) Uani 1 1 d . .
H23A H 0.5297 0.0775 0.7031 0.112 Uiso 1 1 calc R .
H23B H 0.5226 0.0412 0.6666 0.112 Uiso 1 1 calc R .
C24 C 0.5182(3) 0.0430(4) 0.8110(9) 0.124(5) Uani 1 1 d . .
H24A H 0.5200 0.0225 0.8214 0.148 Uiso 1 1 calc R .
H24B H 0.4939 0.0362 0.8107 0.148 Uiso 1 1 calc R .
C25 C 0.5364(3) 0.0686(3) 0.8920(8) 0.104(4) Uani 1 1 d . .
H25A H 0.5265 0.0573 0.9529 0.125 Uiso 1 1 calc R .
H25B H 0.5323 0.0879 0.8852 0.125 Uiso 1 1 calc R .
C26 C 0.5756(3) 0.0825(3) 0.8936(9) 0.109(4) Uani 1 1 d . .
H26A H 0.5866 0.1001 0.9428 0.131 Uiso 1 1 calc R .
H26B H 0.5804 0.0639 0.9072 0.131 Uiso 1 1 calc R .
C27 C 0.5894(3) 0.0978(3) 0.7940(7) 0.093(4) Uani 1 1 d . .
H27A H 0.5854 0.1170 0.7830 0.112 Uiso 1 1 calc R .
H27B H 0.6142 0.1068 0.7921 0.112 Uiso 1 1 calc R .
C28 C 0.5681(2) 0.0475(2) 0.5251(7) 0.067(2) Uani 1 1 d . .
H28 H 0.5454 0.0454 0.5149 0.080 Uiso 1 1 calc R .
C29 C 0.5612(3) 0.0137(2) 0.5666(7) 0.075(3) Uani 1 1 d . .
H29A H 0.5831 0.0150 0.5809 0.090 Uiso 1 1 calc R .
H29B H 0.5487 0.0098 0.6268 0.090 Uiso 1 1 calc R .
C30 C 0.5410(2) -0.0161(2) 0.5029(8) 0.079(3) Uani 1 1 d . .
H30A H 0.5178 -0.0195 0.4957 0.095 Uiso 1 1 calc R .
H30B H 0.5389 -0.0368 0.5325 0.095 Uiso 1 1 calc R .
C31 C 0.5569(2) -0.0115(3) 0.4064(8) 0.079(3) Uani 1 1 d . .
H31A H 0.5414 -0.0306 0.3651 0.095 Uiso 1 1 calc R .
H31B H 0.5784 -0.0118 0.4120 0.095 Uiso 1 1 calc R .
C32 C 0.5640(3) 0.0221(3) 0.3619(7) 0.080(3) Uani 1 1 d . .
H32A H 0.5769 0.0259 0.3027 0.096 Uiso 1 1 calc R .
H32B H 0.5421 0.0207 0.3457 0.096 Uiso 1 1 calc R .
C33 C 0.5839(2) 0.0521(2) 0.4274(6) 0.068(2) Uani 1 1 d . .
H33A H 0.5857 0.0727 0.3980 0.081 Uiso 1 1 calc R .
H33B H 0.6071 0.0558 0.4343 0.081 Uiso 1 1 calc R .
C34 C 0.7201(2) 0.0836(2) 0.6306(6) 0.060(2) Uani 1 1 d . .
H34 H 0.7002 0.0650 0.6642 0.073 Uiso 1 1 calc R .
C35 C 0.7404(3) 0.1094(3) 0.7064(6) 0.085(3) Uani 1 1 d . .
H35A H 0.7274 0.1198 0.7307 0.102 Uiso 1 1 calc R .
H35B H 0.7619 0.1276 0.6792 0.102 Uiso 1 1 calc R .
C36 C 0.7484(4) 0.0916(3) 0.7890(7) 0.106(4) Uani 1 1 d . .
H36A H 0.7619 0.1085 0.8382 0.127 Uiso 1 1 calc R .
H36B H 0.7269 0.0740 0.8180 0.127 Uiso 1 1 calc R .
C37 C 0.7680(3) 0.0754(3) 0.7516(8) 0.097(4) Uani 1 1 d . .
H37A H 0.7719 0.0633 0.8037 0.117 Uiso 1 1 calc R .
H37B H 0.7905 0.0935 0.7293 0.117 Uiso 1 1 calc R .
C38 C 0.7499(2) 0.0504(3) 0.6702(7) 0.077(3) Uani 1 1 d . .
H38A H 0.7649 0.0423 0.6450 0.092 Uiso 1 1 calc R .
H38B H 0.7291 0.0304 0.6945 0.092 Uiso 1 1 calc R .
C39 C 0.7406(3) 0.0668(3) 0.5913(7) 0.080(3) Uani 1 1 d . .
H39A H 0.7266 0.0494 0.5437 0.096 Uiso 1 1 calc R .
H39B H 0.7615 0.0843 0.5599 0.096 Uiso 1 1 calc R .
C40 C 0.7352(2) 0.14095(19) 0.4928(6) 0.063(2) Uani 1 1 d . .
H40 H 0.7244 0.1456 0.4376 0.076 Uiso 1 1 calc R .
C41 C 0.7461(3) 0.1707(2) 0.5581(6) 0.080(3) Uani 1 1 d . .
H41A H 0.7586 0.1685 0.6120 0.097 Uiso 1 1 calc R .
H41B H 0.7257 0.1706 0.5832 0.097 Uiso 1 1 calc R .
C42 C 0.7691(3) 0.2051(2) 0.5066(7) 0.085(3) Uani 1 1 d . .
H42A H 0.7561 0.2089 0.4568 0.103 Uiso 1 1 calc R .
H42B H 0.7777 0.2242 0.5520 0.103 Uiso 1 1 calc R .
C43 C 0.7993(3) 0.2027(3) 0.4622(8) 0.105(4) Uani 1 1 d . .
H43A H 0.8139 0.2239 0.4266 0.127 Uiso 1 1 calc R .
H43B H 0.8132 0.2012 0.5137 0.127 Uiso 1 1 calc R .
C44 C 0.7886(3) 0.1730(3) 0.3973(8) 0.097(4) Uani 1 1 d . .
H44A H 0.8088 0.1727 0.3729 0.116 Uiso 1 1 calc R .
H44B H 0.7759 0.1748 0.3431 0.116 Uiso 1 1 calc R .
C45 C 0.7659(2) 0.1402(3) 0.4531(8) 0.083(3) Uani 1 1 d . .
H45A H 0.7582 0.1203 0.4110 0.100 Uiso 1 1 calc R .
H45B H 0.7791 0.1380 0.5053 0.100 Uiso 1 1 calc R .
C46 C 0.6907(2) 0.0707(2) 0.4392(6) 0.063(2) Uani 1 1 d . .
H46 H 0.7112 0.0686 0.4271 0.075 Uiso 1 1 calc R .
C47 C 0.6625(2) 0.0349(2) 0.4686(6) 0.062(2) Uani 1 1 d . .
H47A H 0.6415 0.0354 0.4830 0.074 Uiso 1 1 calc R .
H47B H 0.6695 0.0278 0.5263 0.074 Uiso 1 1 calc R .
C48 C 0.6554(2) 0.0089(3) 0.3889(7) 0.075(3) Uani 1 1 d . .
H48A H 0.6351 -0.0130 0.4054 0.090 Uiso 1 1 calc R .
H48B H 0.6749 0.0051 0.3834 0.090 Uiso 1 1 calc R .
C49 C 0.6494(2) 0.0216(2) 0.2917(7) 0.074(3) Uani 1 1 d . .
H49A H 0.6479 0.0059 0.2414 0.089 Uiso 1 1 calc R .
H49B H 0.6275 0.0213 0.2936 0.089 Uiso 1 1 calc R .
C50 C 0.6773(3) 0.0570(3) 0.2679(6) 0.076(3) Uani 1 1 d . .
H50A H 0.6713 0.0646 0.2093 0.091 Uiso 1 1 calc R .
H50B H 0.6986 0.0567 0.2559 0.091 Uiso 1 1 calc R .
C51 C 0.6835(2) 0.0828(2) 0.3481(6) 0.066(2) Uani 1 1 d . .
H51A H 0.7030 0.1053 0.3316 0.079 Uiso 1 1 calc R .
H51B H 0.6632 0.0853 0.3555 0.079 Uiso 1 1 calc R .
Cl1 Cl 0.63593(6) 0.05201(6) 0.69128(15) 0.0631(5) Uani 1 1 d . .
Cl2 Cl 0.65981(6) 0.13634(6) 0.46128(16) 0.0725(6) Uani 1 1 d . .
F1 F 0.7400(4) 0.3286(3) 0.7321(10) 0.358(8) Uani 1 1 d D U
P1 P 0.59230(7) 0.08577(7) 0.59892(17) 0.0674(6) Uani 1 1 d . .
P2 P 0.70164(6) 0.09981(6) 0.54230(16) 0.0616(6) Uani 1 1 d . .
Ru1 Ru 0.65110(2) 0.10015(2) 0.59265(5) 0.0625(2) Uani 1 1 d . .

loop_
_atom_site_aniso_label
_atom_site_aniso_U_11
_atom_site_aniso_U_22
_atom_site_aniso_U_33
_atom_site_aniso_U_23
_atom_site_aniso_U_13
_atom_site_aniso_U_12
C1 0.099(6) 0.129(5) 0.080(4) -0.035(4) -0.013(4) 0.081(5)
C2 0.121(6) 0.132(5) 0.112(5) -0.035(4) -0.027(5) 0.090(5)
C3 0.155(6) 0.139(4) 0.143(5) -0.059(4) -0.055(5) 0.099(5)
C4 0.142(6) 0.152(5) 0.113(5) -0.060(4) -0.043(5) 0.097(5)
C5 0.164(7) 0.161(6) 0.116(5) -0.059(4) -0.042(6) 0.087(6)
C6 0.157(7) 0.174(7) 0.105(6) -0.045(4) -0.036(6) 0.082(7)
C7 0.140(7) 0.150(6) 0.100(5) -0.024(5) -0.045(6) 0.056(6)
C8 0.134(7) 0.139(5) 0.097(5) -0.023(4) -0.039(6) 0.063(6)
C9 0.120(6) 0.137(4) 0.094(4) -0.036(4) -0.034(5) 0.078(5)
C10 0.221(8) 0.141(4) 0.225(8) -0.074(5) -0.090(6) 0.113(5)
C11 0.272(9) 0.135(5) 0.274(10) -0.039(7) -0.107(8) 0.111(6)
C12 0.319(10) 0.137(6) 0.308(11) -0.029(8) -0.112(8) 0.104(7)
C13 0.341(10) 0.138(6) 0.320(11) -0.034(8) -0.122(8) 0.085(7)
C14 0.310(10) 0.146(5) 0.305(11) -0.054(8) -0.126(8) 0.077(7)
C15 0.258(9) 0.145(5) 0.268(10) -0.071(7) -0.121(7) 0.090(7)
C16 0.082(7) 0.097(8) 0.078(7) -0.009(6) -0.011(6) 0.062(6)
C17 0.119(10) 0.085(8) 0.121(10) -0.029(7) -0.032(8) 0.070(8)
C18 0.084(8) 0.117(10) 0.106(9) 0.006(8) -0.016(7) 0.056(8)
C19 0.125(11) 0.104(10) 0.114(10) 0.006(8) -0.020(9) 0.070(9)
C20 0.184(16) 0.108(11) 0.182(16) -0.001(11) -0.034(14) 0.101(12)
C21 0.091(8) 0.084(8) 0.120(10) -0.031(7) -0.017(7) 0.052(7)
C22 0.077(7) 0.097(8) 0.067(6) 0.000(5) 0.006(5) 0.057(6)
C23 0.098(8) 0.124(10) 0.073(7) -0.015(7) 0.004(6) 0.067(8)
C24 0.095(9) 0.141(13) 0.102(10) -0.013(9) 0.029(8) 0.035(9)
C25 0.117(10) 0.127(11) 0.089(8) 0.018(8) 0.035(8) 0.077(9)
C26 0.119(11) 0.119(11) 0.087(8) -0.014(8) 0.007(8) 0.058(9)
C27 0.097(8) 0.104(9) 0.060(6) -0.017(6) 0.005(6) 0.036(7)
C28 0.056(5) 0.058(5) 0.080(6) -0.013(5) 0.004(5) 0.024(4)
C29 0.088(7) 0.077(7) 0.068(6) -0.007(5) 0.000(5) 0.046(6)
C30 0.061(6) 0.069(6) 0.105(8) -0.014(6) -0.011(6) 0.031(5)
C31 0.064(6) 0.076(7) 0.095(8) -0.007(6) -0.002(6) 0.034(5)
C32 0.100(8) 0.084(7) 0.070(6) -0.019(5) -0.014(6) 0.057(7)
C33 0.078(6) 0.084(7) 0.056(5) -0.009(5) -0.011(5) 0.052(6)
C34 0.059(5) 0.059(5) 0.052(5) -0.001(4) -0.002(4) 0.022(4)
C35 0.121(9) 0.079(7) 0.052(5) 0.007(5) -0.012(6) 0.048(7)
C36 0.174(13) 0.087(8) 0.065(7) -0.006(6) -0.034(8) 0.072(9)
C37 0.102(9) 0.109(9) 0.076(7) 0.011(7) -0.025(7) 0.049(8)
C38 0.064(6) 0.075(7) 0.082(7) -0.005(5) -0.009(5) 0.028(5)
C39 0.072(6) 0.113(9) 0.060(6) -0.016(6) -0.013(5) 0.050(6)
C40 0.078(6) 0.039(4) 0.063(5) 0.005(4) -0.005(5) 0.022(4)
C41 0.101(8) 0.061(6) 0.051(5) 0.004(4) 0.013(5) 0.019(6)
C42 0.096(8) 0.067(6) 0.073(7) 0.006(5) 0.007(6) 0.026(6)
C43 0.102(9) 0.076(8) 0.096(9) 0.021(7) 0.012(7) 0.012(7)
C44 0.109(9) 0.071(7) 0.097(8) 0.003(6) 0.034(7) 0.035(7)
C45 0.062(6) 0.075(7) 0.101(8) 0.007(6) 0.008(6) 0.026(5)
C46 0.059(5) 0.067(6) 0.059(5) -0.015(4) -0.012(4) 0.029(5)
C47 0.060(5) 0.072(6) 0.051(5) -0.007(4) -0.006(4) 0.031(5)
C48 0.070(6) 0.093(7) 0.071(6) -0.027(5) -0.009(5) 0.047(6)
C49 0.075(6) 0.086(7) 0.065(6) -0.027(5) -0.020(5) 0.042(6)
C50 0.085(7) 0.094(7) 0.055(5) -0.026(5) -0.001(5) 0.049(6)
C51 0.080(6) 0.073(6) 0.054(5) -0.005(4) -0.007(5) 0.045(5)
Cl1 0.0695(13) 0.0660(13) 0.0557(11) 0.0014(10) 0.0000(10) 0.0354(11)
Cl2 0.0830(16) 0.0763(15) 0.0611(13) 0.0023(11) -0.0027(12) 0.0421(13)
F1 0.461(15) 0.135(6) 0.377(16) -0.011(10) -0.158(13) 0.074(9)
P1 0.0699(15) 0.0812(17) 0.0570(13) -0.0097(12) -0.0056(12) 0.0423(14)
P2 0.0648(14) 0.0646(14) 0.0517(12) -0.0029(11) -0.0037(11) 0.0296(12)
Ru1 0.0684(5) 0.0657(4) 0.0529(4) -0.0049(3) -0.0026(3) 0.0331(4)

loop_
_atom_type_symbol
_atom_type_description
_atom_type_scat_dispersion_real
_atom_type_scat_dispersion_imag
_atom_type_scat_source
C C 0.0181 0.0091 'International Tables Vol C Tables 4.2.6.8 and 6.1.1.4'
H H 0.0000 0.0000 'International Tables Vol C Tables 4.2.6.8 and 6.1.1.4'
F F 0.0727 0.0534 'International Tables Vol C Tables 4.2.6.8 and 6.1.1.4'
P P 0.2955 0.4335 'International Tables Vol C Tables 4.2.6.8 and 6.1.1.4'
Cl Cl 0.3639 0.7018 'International Tables Vol C Tables 4.2.6.8 and 6.1.1.4'
Ru Ru 0.0552 3.2960 'International Tables Vol C Tables 4.2.6.8 and 6.1.1.4'

loop_
_exptl_crystal_face_index_h
_exptl_crystal_face_index_k
_exptl_crystal_face_index_l
_exptl_crystal_face_perp_dist
_exptl_oxdiff_crystal_face_indexfrac_h
_exptl_oxdiff_crystal_face_indexfrac_k
_exptl_oxdiff_crystal_face_indexfrac_l
_exptl_oxdiff_crystal_face_x
_exptl_oxdiff_crystal_face_y
_exptl_oxdiff_crystal_face_z
2 -26 -1 0.0056 1.8765 -25.8538 -0.9856 -0.0149 -0.1733 0.9666
-2 26 1 0.0116 -1.8765 25.8538 0.9856 0.0149 0.1733 -0.9666
3 0 -9 0.3486 2.9374 -0.0588 -8.9904 -0.0320 -0.9764 -0.1172
-3 0 9 0.3486 -2.9374 0.0588 8.9904 0.0320 0.9764 0.1172
-29 13 -1 0.0309 -29.0520 12.9809 -0.9843 -0.9914 0.0296 -0.0022
29 -13 1 0.0020 29.0520 -12.9809 0.9843 0.9914 -0.0296 0.0022

loop_
_geom_angle_atom_site_label_1
_geom_angle_atom_site_label_2
_geom_angle_atom_site_label_3
_geom_angle
C2 C1 Ru1 122.1(6)
C9 C1 C2 105.2(7)
C9 C1 Ru1 132.6(7)
C1 C2 H2 125.5
C3 C2 C1 109.1(7)
C3 C2 H2 125.5
C2 C3 C10 120.8(9)
C4 C3 C2 108.9(7)
C4 C3 C10 130.3(9)
C3 C4 C5 130.8(9)
C3 C4 C9 109.2(7)
C5 C4 C9 120.0(8)
C4 C5 H5 120.0
C6 C5 C4 120.1(9)
C6 C5 H5 120.0
C5 C6 H6 119.5
C5 C6 C7 121.0(10)
C7 C6 H6 119.5
C6 C7 H7 120.2
C8 C7 C6 119.6(10)
C8 C7 H7 120.2
C7 C8 H8 118.6
C7 C8 C9 122.8(9)
C9 C8 H8 118.6
C1 C9 C4 107.5(7)
C8 C9 C1 136.1(9)
C8 C9 C4 116.4(7)
C11 C10 C3 125.5(10)
C15 C10 C3 113.6(10)
C15 C10 C11 119.7(10)
C10 C11 H11 118.5
C10 C11 C12 122.9(10)
C12 C11 H11 118.5
C11 C12 H12 121.1
C13 C12 C11 117.7(11)
C13 C12 H12 121.1
C14 C13 C12 123.8(11)
C14 C13 F1 119.8(13)
F1 C13 C12 116.4(13)
C13 C14 H14 121.0
C13 C14 C15 118.1(11)
C15 C14 H14 121.0
C10 C15 C14 117.8(11)
C10 C15 H15 121.1
C14 C15 H15 121.1
C17 C16 H16 105.9
C17 C16 C21 108.1(8)
C17 C16 P1 119.4(8)
C21 C16 H16 105.9
C21 C16 P1 110.7(7)
P1 C16 H16 105.9
C16 C17 H17A 109.2
C16 C17 H17B 109.2
C16 C17 C18 112.2(10)
H17A C17 H17B 107.9
C18 C17 H17A 109.2
C18 C17 H17B 109.2
C17 C18 H18A 109.4
C17 C18 H18B 109.4
H18A C18 H18B 108.0
C19 C18 C17 111.3(10)
C19 C18 H18A 109.4
C19 C18 H18B 109.4
C18 C19 H19A 110.1
C18 C19 H19B 110.1
C18 C19 C20 108.0(11)
H19A C19 H19B 108.4
C20 C19 H19A 110.1
C20 C19 H19B 110.1
C19 C20 H20A 110.4
C19 C20 H20B 110.4
C19 C20 C21 106.5(11)
H20A C20 H20B 108.6
C21 C20 H20A 110.4
C21 C20 H20B 110.4
C16 C21 C20 107.0(10)
C16 C21 H21A 110.3
C16 C21 H21B 110.3
C20 C21 H21A 110.3
C20 C21 H21B 110.3
H21A C21 H21B 108.6
C23 C22 H22 106.1
C23 C22 P1 114.1(7)
C27 C22 H22 106.1
C27 C22 C23 109.0(8)
C27 C22 P1 114.8(7)
P1 C22 H22 106.1
C22 C23 H23A 109.3
C22 C23 H23B 109.3
H23A C23 H23B 108.0
C24 C23 C22 111.5(10)
C24 C23 H23A 109.3
C24 C23 H23B 109.3
C23 C24 H24A 109.4
C23 C24 H24B 109.4
C23 C24 C25 111.0(11)
H24A C24 H24B 108.0
C25 C24 H24A 109.4
C25 C24 H24B 109.4
C24 C25 H25A 109.0
C24 C25 H25B 109.0
C24 C25 C26 112.8(10)
H25A C25 H25B 107.8
C26 C25 H25A 109.0
C26 C25 H25B 109.0
C25 C26 H26A 110.4
C25 C26 H26B 110.4
H26A C26 H26B 108.6
C27 C26 C25 106.7(11)
C27 C26 H26A 110.4
C27 C26 H26B 110.4
C22 C27 C26 112.3(9)
C22 C27 H27A 109.1
C22 C27 H27B 109.1
C26 C27 H27A 109.1
C26 C27 H27B 109.1
H27A C27 H27B 107.9
C29 C28 H28 105.9
C29 C28 P1 117.1(7)
C33 C28 H28 105.9
C33 C28 C29 109.5(7)
C33 C28 P1 111.6(6)
P1 C28 H28 105.9
C28 C29 H29A 108.8
C28 C29 H29B 108.8
H29A C29 H29B 107.7
C30 C29 C28 113.7(8)
C30 C29 H29A 108.8
C30 C29 H29B 108.8
C29 C30 H30A 109.0
C29 C30 H30B 109.0
C29 C30 C31 112.7(8)
H30A C30 H30B 107.8
C31 C30 H30A 109.0
C31 C30 H30B 109.0
C30 C31 H31A 109.5
C30 C31 H31B 109.5
C30 C31 C32 110.9(8)
H31A C31 H31B 108.0
C32 C31 H31A 109.5
C32 C31 H31B 109.5
C31 C32 H32A 109.2
C31 C32 H32B 109.2
H32A C32 H32B 107.9
C33 C32 C31 112.1(8)
C33 C32 H32A 109.2
C33 C32 H32B 109.2
C28 C33 H33A 108.8
C28 C33 H33B 108.8
C32 C33 C28 113.9(8)
C32 C33 H33A 108.8
C32 C33 H33B 108.8
H33A C33 H33B 107.7
C35 C34 H34 105.2
C35 C34 C39 110.3(8)
C35 C34 P2 113.3(6)
C39 C34 H34 105.2
C39 C34 P2 116.7(6)
P2 C34 H34 105.2
C34 C35 H35A 109.7
C34 C35 H35B 109.7
C34 C35 C36 109.9(8)
H35A C35 H35B 108.2
C36 C35 H35A 109.7
C36 C35 H35B 109.7
C35 C36 H36A 109.8
C35 C36 H36B 109.8
H36A C36 H36B 108.2
C37 C36 C35 109.6(9)
C37 C36 H36A 109.8
C37 C36 H36B 109.8
C36 C37 H37A 108.9
C36 C37 H37B 108.9
C36 C37 C38 113.3(9)
H37A C37 H37B 107.7
C38 C37 H37A 108.9
C38 C37 H37B 108.9
C37 C38 H38A 109.3
C37 C38 H38B 109.3
H38A C38 H38B 108.0
C39 C38 C37 111.5(8)
C39 C38 H38A 109.3
C39 C38 H38B 109.3
C34 C39 H39A 109.5
C34 C39 H39B 109.5
C38 C39 C34 110.9(8)
C38 C39 H39A 109.5
C38 C39 H39B 109.5
H39A C39 H39B 108.0
C41 C40 H40 105.5
C41 C40 C45 110.8(8)
C41 C40 P2 114.1(6)
C45 C40 H40 105.5
C45 C40 P2 114.6(6)
P2 C40 H40 105.5
C40 C41 H41A 109.3
C40 C41 H41B 109.3
C40 C41 C42 111.6(8)
H41A C41 H41B 108.0
C42 C41 H41A 109.3
C42 C41 H41B 109.3
C41 C42 H42A 110.3
C41 C42 H42B 110.3
H42A C42 H42B 108.6
C43 C42 C41 106.9(9)
C43 C42 H42A 110.3
C43 C42 H42B 110.3
C42 C43 H43A 108.7
C42 C43 H43B 108.7
H43A C43 H43B 107.6
C44 C43 C42 114.1(10)
C44 C43 H43A 108.7
C44 C43 H43B 108.7
C43 C44 H44A 110.0
C43 C44 H44B 110.0
C43 C44 C45 108.5(9)
H44A C44 H44B 108.4
C45 C44 H44A 110.0
C45 C44 H44B 110.0
C40 C45 C44 110.2(9)
C40 C45 H45A 109.6
C40 C45 H45B 109.6
C44 C45 H45A 109.6
C44 C45 H45B 109.6
H45A C45 H45B 108.1
C47 C46 H46 105.7
C47 C46 P2 108.9(6)
C51 C46 H46 105.7
C51 C46 C47 113.7(7)
C51 C46 P2 116.2(6)
P2 C46 H46 105.7
C46 C47 H47A 109.5
C46 C47 H47B 109.5
C46 C47 C48 110.8(7)
H47A C47 H47B 108.1
C48 C47 H47A 109.5
C48 C47 H47B 109.5
C47 C48 H48A 109.3
C47 C48 H48B 109.3
C47 C48 C49 111.7(8)
H48A C48 H48B 107.9
C49 C48 H48A 109.3
C49 C48 H48B 109.3
C48 C49 H49A 109.1
C48 C49 H49B 109.1
H49A C49 H49B 107.9
C50 C49 C48 112.4(8)
C50 C49 H49A 109.1
C50 C49 H49B 109.1
C49 C50 H50A 109.1
C49 C50 H50B 109.1
C49 C50 C51 112.3(8)
H50A C50 H50B 107.9
C51 C50 H50A 109.1
C51 C50 H50B 109.1
C46 C51 C50 110.0(8)
C46 C51 H51A 109.7
C46 C51 H51B 109.7
C50 C51 H51A 109.7
C50 C51 H51B 109.7
H51A C51 H51B 108.2
C16 P1 C28 104.2(5)
C16 P1 Ru1 114.4(4)
C22 P1 C16 112.6(5)
C22 P1 C28 103.1(5)
C22 P1 Ru1 114.2(3)
C28 P1 Ru1 106.9(3)
C34 P2 C40 110.4(4)
C34 P2 C46 105.1(4)
C34 P2 Ru1 115.1(3)
C40 P2 C46 102.3(4)
C40 P2 Ru1 114.1(3)
C46 P2 Ru1 108.6(3)
C1 Ru1 Cl1 97.9(3)
C1 Ru1 Cl2 98.1(3)
C1 Ru1 P1 98.7(2)
C1 Ru1 P2 101.6(2)
Cl1 Ru1 P1 87.54(9)
Cl1 Ru1 P2 90.38(8)
Cl2 Ru1 Cl1 164.06(8)
Cl2 Ru1 P1 89.71(9)
Cl2 Ru1 P2 86.75(8)
P2 Ru1 P1 159.65(9)

loop_
_geom_bond_atom_site_label_1
_geom_bond_atom_site_label_2
_geom_bond_distance
C1 C2 1.474(8)
C1 C9 1.437(8)
C1 Ru1 1.886(8)
C2 H2 0.9500
C2 C3 1.397(8)
C3 C4 1.381(8)
C3 C10 1.469(8)
C4 C5 1.403(8)
C4 C9 1.451(8)
C5 H5 0.9500
C5 C6 1.378(9)
C6 H6 0.9500
C6 C7 1.381(8)
C7 H7 0.9500
C7 C8 1.380(8)
C8 H8 0.9500
C8 C9 1.396(8)
C10 C11 1.391(9)
C10 C15 1.378(9)
C11 H11 0.9500
C11 C12 1.415(9)
C12 H12 0.9500
C12 C13 1.390(9)
C13 C14 1.332(18)
C13 F1 1.359(9)
C14 H14 0.9500
C14 C15 1.547(18)
C15 H15 0.9500
C16 H16 1.0000
C16 C17 1.490(13)
C16 C21 1.527(13)
C16 P1 1.847(10)
C17 H17A 0.9900
C17 H17B 0.9900
C17 C18 1.540(14)
C18 H18A 0.9900
C18 H18B 0.9900
C18 C19 1.482(15)
C19 H19A 0.9900
C19 H19B 0.9900
C19 C20 1.585(16)
C20 H20A 0.9900
C20 H20B 0.9900
C20 C21 1.635(15)
C21 H21A 0.9900
C21 H21B 0.9900
C22 H22 1.0000
C22 C23 1.554(13)
C22 C27 1.522(13)
C22 P1 1.836(10)
C23 H23A 0.9900
C23 H23B 0.9900
C23 C24 1.511(15)
C24 H24A 0.9900
C24 H24B 0.9900
C24 C25 1.546(15)
C25 H25A 0.9900
C25 H25B 0.9900
C25 C26 1.568(15)
C26 H26A 0.9900
C26 H26B 0.9900
C26 C27 1.562(14)
C27 H27A 0.9900
C27 H27B 0.9900
C28 H28 1.0000
C28 C29 1.527(12)
C28 C33 1.526(12)
C28 P1 1.849(8)
C29 H29A 0.9900
C29 H29B 0.9900
C29 C30 1.499(12)
C30 H30A 0.9900
C30 H30B 0.9900
C30 C31 1.513(13)
C31 H31A 0.9900
C31 H31B 0.9900
C31 C32 1.534(13)
C32 H32A 0.9900
C32 H32B 0.9900
C32 C33 1.517(12)
C33 H33A 0.9900
C33 H33B 0.9900
C34 H34 1.0000
C34 C35 1.516(12)
C34 C39 1.574(12)
C34 P2 1.852(9)
C35 H35A 0.9900
C35 H35B 0.9900
C35 C36 1.567(12)
C36 H36A 0.9900
C36 H36B 0.9900
C36 C37 1.508(15)
C37 H37A 0.9900
C37 H37B 0.9900
C37 C38 1.540(13)
C38 H38A 0.9900
C38 H38B 0.9900
C38 C39 1.520(13)
C39 H39A 0.9900
C39 H39B 0.9900
C40 H40 1.0000
C40 C41 1.504(11)
C40 C45 1.523(12)
C40 P2 1.862(8)
C41 H41A 0.9900
C41 H41B 0.9900
C41 C42 1.563(12)
C42 H42A 0.9900
C42 H42B 0.9900
C42 C43 1.563(14)
C43 H43A 0.9900
C43 H43B 0.9900
C43 C44 1.499(14)
C44 H44A 0.9900
C44 H44B 0.9900
C44 C45 1.542(13)
C45 H45A 0.9900
C45 H45B 0.9900
C46 H46 1.0000
C46 C47 1.542(12)
C46 C51 1.503(11)
C46 P2 1.866(8)
C47 H47A 0.9900
C47 H47B 0.9900
C47 C48 1.546(11)
C48 H48A 0.9900
C48 H48B 0.9900
C48 C49 1.570(13)
C49 H49A 0.9900
C49 H49B 0.9900
C49 C50 1.509(13)
C50 H50A 0.9900
C50 H50B 0.9900
C50 C51 1.555(11)
C51 H51A 0.9900
C51 H51B 0.9900
Cl1 Ru1 2.391(2)
Cl2 Ru1 2.384(2)
P1 Ru1 2.416(3)
P2 Ru1 2.414(3)

loop_
_geom_torsion_atom_site_label_1
_geom_torsion_atom_site_label_2
_geom_torsion_atom_site_label_3
_geom_torsion_atom_site_label_4
_geom_torsion
C1 C2 C3 C4 -0.3(10)
C1 C2 C3 C10 179.9(9)
C2 C1 C9 C4 0.0(4)
C2 C1 C9 C8 -179.2(5)
C2 C1 Ru1 Cl1 -166.1(3)
C2 C1 Ru1 Cl2 13.6(3)
C2 C1 Ru1 P1 -77.4(3)
C2 C1 Ru1 P2 101.9(3)
C2 C3 C4 C5 179.4(5)
C2 C3 C4 C9 0.2(4)
C2 C3 C10 C11 27.1(7)
C2 C3 C10 C15 -140.3(7)
C3 C4 C5 C6 179.8(5)
C3 C4 C9 C1 -0.2(5)
C3 C4 C9 C8 179.2(4)
C3 C10 C11 C12 -166.7(7)
C3 C10 C15 C14 168.2(8)
C4 C3 C10 C11 -152.9(7)
C4 C3 C10 C15 39.7(8)
C4 C5 C6 C7 1.4(8)
C5 C4 C9 C1 -179.4(4)
C5 C4 C9 C8 0.0(7)
C5 C6 C7 C8 -0.6(8)
C6 C7 C8 C9 -0.6(8)
C7 C8 C9 C1 -180.0(5)
C7 C8 C9 C4 0.8(7)
C9 C1 C2 C3 0.1(10)
C9 C1 Ru1 Cl1 15.9(5)
C9 C1 Ru1 Cl2 -164.5(5)
C9 C1 Ru1 P1 104.6(5)
C9 C1 Ru1 P2 -76.1(5)
C9 C4 C5 C6 -1.1(8)
C10 C3 C4 C5 -0.6(7)
C10 C3 C4 C9 -179.8(3)
C10 C11 C12 C13 0.0(3)
C11 C10 C15 C14 0.0(6)
C11 C12 C13 C14 0.0(7)
C11 C12 C13 F1 -179.9(4)
C12 C13 C14 C15 -0.1(9)
C13 C14 C15 C10 0.1(8)
C15 C10 C11 C12 0.0(3)
C16 C17 C18 C19 -60.0(14)
C17 C16 C21 C20 -62.9(13)
C17 C16 P1 C22 -76.7(10)
C17 C16 P1 C28 34.3(10)
C17 C16 P1 Ru1 150.7(8)
C17 C18 C19 C20 59.2(14)
C18 C19 C20 C21 -61.4(14)
C19 C20 C21 C16 63.6(13)
C21 C16 C17 C18 61.1(13)
C21 C16 P1 C22 49.8(9)
C21 C16 P1 C28 160.8(8)
C21 C16 P1 Ru1 -82.8(8)
C22 C23 C24 C25 55.5(15)
C23 C22 C27 C26 60.5(13)
C23 C22 P1 C16 54.2(9)
C23 C22 P1 C28 -57.5(9)
C23 C22 P1 Ru1 -173.1(7)
C23 C24 C25 C26 -55.6(16)
C24 C25 C26 C27 55.2(14)
C25 C26 C27 C22 -58.6(14)
C27 C22 C23 C24 -57.9(13)
C27 C22 P1 C16 -72.7(9)
C27 C22 P1 C28 175.6(8)
C27 C22 P1 Ru1 60.0(9)
C28 C29 C30 C31 54.8(12)
C29 C28 C33 C32 51.7(11)
C29 C28 P1 C16 -162.3(7)
C29 C28 P1 C22 -44.5(8)
C29 C28 P1 Ru1 76.2(7)
C29 C30 C31 C32 -53.0(12)
C30 C31 C32 C33 51.8(11)
C31 C32 C33 C28 -52.8(11)
C33 C28 C29 C30 -52.5(11)
C33 C28 P1 C16 70.4(8)
C33 C28 P1 C22 -171.8(7)
C33 C28 P1 Ru1 -51.1(7)
C34 C35 C36 C37 58.9(13)
C35 C34 C39 C38 56.9(11)
C35 C34 P2 C40 52.6(8)
C35 C34 P2 C46 162.2(7)
C35 C34 P2 Ru1 -78.4(7)
C35 C36 C37 C38 -55.8(14)
C36 C37 C38 C39 53.8(13)
C37 C38 C39 C34 -52.6(12)
C39 C34 C35 C36 -59.3(12)
C39 C34 P2 C40 -77.1(8)
C39 C34 P2 C46 32.5(8)
C39 C34 P2 Ru1 151.9(6)
C40 C41 C42 C43 -54.8(12)
C41 C40 C45 C44 -60.0(11)
C41 C40 P2 C34 -75.7(8)
C41 C40 P2 C46 172.9(7)
C41 C40 P2 Ru1 55.8(8)
C41 C42 C43 C44 56.0(12)
C42 C43 C44 C45 -58.4(14)
C43 C44 C45 C40 58.3(13)
C45 C40 C41 C42 59.2(12)
C45 C40 P2 C34 53.5(8)
C45 C40 P2 C46 -57.9(8)
C45 C40 P2 Ru1 -175.0(6)
C46 C47 C48 C49 -50.7(10)
C47 C46 C51 C50 -56.3(11)
C47 C46 P2 C34 65.2(7)
C47 C46 P2 C40 -179.5(6)
C47 C46 P2 Ru1 -58.5(7)
C47 C48 C49 C50 51.5(11)
C48 C49 C50 C51 -53.4(11)
C49 C50 C51 C46 55.4(11)
C51 C46 C47 C48 55.1(10)
C51 C46 P2 C34 -164.9(7)
C51 C46 P2 C40 -49.6(8)
C51 C46 P2 Ru1 71.4(7)
F1 C13 C14 C15 179.9(6)
P1 C16 C17 C18 -171.2(8)
P1 C16 C21 C20 164.5(8)
P1 C22 C23 C24 172.3(9)
P1 C22 C27 C26 -170.1(9)
P1 C28 C29 C30 179.1(7)
P1 C28 C33 C32 -176.9(6)
P2 C34 C35 C36 167.8(8)
P2 C34 C39 C38 -172.1(6)
P2 C40 C41 C42 -169.7(8)
P2 C40 C45 C44 169.1(7)
P2 C46 C47 C48 -173.6(6)
P2 C46 C51 C50 176.1(6)
Ru1 C1 C2 C3 -178.4(5)
Ru1 C1 C9 C4 178.3(6)
Ru1 C1 C9 C8 -0.9(10)

loop_
_platon_squeeze_void_nr
_platon_squeeze_void_average_x
_platon_squeeze_void_average_y
_platon_squeeze_void_average_z
_platon_squeeze_void_volume
_platon_squeeze_void_count_electrons
_platon_squeeze_void_content
1 0.000 0.000 0.000 1886 496 ' '
2 0.004 0.491 0.972 7 1 ' '
3 0.333 0.667 0.672 1894 497 ' '
4 0.153 0.329 0.306 7 1 ' '
5 0.158 0.820 0.361 7 1 ' '
6 0.178 0.851 0.296 5 0 ' '
7 0.184 0.339 0.371 5 0 ' '
8 0.329 0.175 0.694 7 1 ' '
9 0.339 0.155 0.629 5 0 ' '
10 0.667 0.333 0.339 1894 497 ' '
11 0.487 0.996 0.972 7 1 ' '
12 0.491 0.487 0.028 7 1 ' '
13 0.512 0.518 0.963 5 0 ' '
14 0.518 0.006 0.037 6 0 ' '
15 0.662 0.842 0.361 7 1 ' '
16 0.673 0.822 0.296 5 0 ' '
17 0.820 0.662 0.639 6 1 ' '
18 0.825 0.153 0.694 7 1 ' '
19 0.845 0.184 0.629 5 0 ' '
20 0.851 0.673 0.704 6 0 ' '
21 0.994 0.512 0.037 6 1 ' '
